data_7120765
loop_
_publ_author_name
'Sechet, D.'
'Kaya, Z.'
'Phan, T.-A.'
'Jouffroy, M.'
'Bentouhami, E.'
'Armspach, D.'
'Matt, D.'
'Toupet, L.'

_publ_section_title
;
 Aza-capped cyclodextrins for intra-cavity metal complexation
;
_journal_name_full 'Chem. Commun.'
_journal_paper_doi 10.1039/C7CC06434A
_journal_year 2017
_chemical_absolute_configuration ad
_chemical_formula_moiety 'C67 H112 Cl2 N2 O33 Pd, 2(C H2 Cl2)'
_chemical_formula_sum 'C69 H116 Cl6 N2 O33 Pd'
_chemical_formula_weight 1820.73
_chemical_name_systematic
;
 ?
;
_space_group_crystal_system orthorhombic
_space_group_IT_number 18
_space_group_name_Hall 'P 2 2ab'
_space_group_name_H-M_alt 'P 21 21 2'
_symmetry_space_group_name_Hall 'P 2 2ab'
_symmetry_space_group_name_H-M 'P 21 21 2'
_atom_sites_solution_hydrogens geom
_atom_sites_solution_primary direct
_atom_sites_solution_secondary difmap
_audit_creation_method SHELXL-2013
_audit_update_record
;
2017-04-26 deposited with the CCDC.
2017-09-29 downloaded from the CCDC.
;
_cell_angle_alpha 90
_cell_angle_beta 90
_cell_angle_gamma 90
_cell_formula_units_Z 4
_cell_length_a 28.2881(8)
_cell_length_b 29.3527(8)
_cell_length_c 10.8184(3)
_cell_measurement_reflns_used 9977
_cell_measurement_temperature 173(2)
_cell_measurement_theta_max 57.05
_cell_measurement_theta_min 3.01
_cell_volume 8982.9(4)
_computing_cell_refinement 'Bruker SAINT'
_computing_data_collection 'Bruker APEX2'
_computing_data_reduction 'Bruker SAINT'
_computing_molecular_graphics 'Mercury (Macrae et al., 2008)'
_computing_publication_material 'SHELXL-2013 (Sheldrick, 2013)'
_computing_structure_refinement 'SHELXL-2013 (Sheldrick, 2013)'
_computing_structure_solution 'SHELXS-2013 (Sheldrick, 2013)'
_diffrn_ambient_temperature 173(2)
_diffrn_measured_fraction_theta_full 0.975
_diffrn_measured_fraction_theta_max 0.991
_diffrn_measurement_device_type 'Bruker APEX-II CCD'
_diffrn_measurement_method '\f and \w scans'
_diffrn_radiation_monochromator mirror
_diffrn_radiation_type CuK\a
_diffrn_radiation_wavelength 1.54178
_diffrn_reflns_av_R_equivalents 0.0907
_diffrn_reflns_av_unetI/netI 0.0957
_diffrn_reflns_Laue_measured_fraction_full 0.975
_diffrn_reflns_Laue_measured_fraction_max 0.991
_diffrn_reflns_limit_h_max 30
_diffrn_reflns_limit_h_min -33
_diffrn_reflns_limit_k_max 34
_diffrn_reflns_limit_k_min -34
_diffrn_reflns_limit_l_max 12
_diffrn_reflns_limit_l_min -12
_diffrn_reflns_number 68400
_diffrn_reflns_point_group_measured_fraction_full 0.961
_diffrn_reflns_point_group_measured_fraction_max 0.977
_diffrn_reflns_theta_full 67.679
_diffrn_reflns_theta_max 66.918
_diffrn_reflns_theta_min 2.169
_diffrn_source 'Cu-ImuS microfocus tube'
_exptl_absorpt_coefficient_mu 3.976
_exptl_absorpt_correction_T_max 0.7528
_exptl_absorpt_correction_T_min 0.5632
_exptl_absorpt_correction_type multi-scan
_exptl_absorpt_process_details sadabs
_exptl_crystal_colour yellow
_exptl_crystal_density_diffrn 1.346
_exptl_crystal_description needle
_exptl_crystal_F_000 3824
_exptl_crystal_size_max 0.220
_exptl_crystal_size_mid 0.100
_exptl_crystal_size_min 0.080
_platon_squeeze_details
;
The residual electron density was assigned one molecule of the pentane solvent [134/4= 34 e per asymmetric unit; one molecule of C5H12 would give 42 e].
;
_refine_diff_density_max 0.555
_refine_diff_density_min -0.719
_refine_diff_density_rms 0.062
_refine_ls_abs_structure_details
;
 Flack x determined using 3870 quotients [(I+)-(I-)]/[(I+)+(I-)]
 (Parsons and Flack (2004), Acta Cryst. A60, s61).
;
_refine_ls_abs_structure_Flack 0.018(5)
_refine_ls_extinction_method none
_refine_ls_goodness_of_fit_ref 1.048
_refine_ls_hydrogen_treatment constr
_refine_ls_matrix_type full
_refine_ls_number_parameters 1045
_refine_ls_number_reflns 15613
_refine_ls_number_restraints 64
_refine_ls_restrained_S_all 1.049
_refine_ls_R_factor_all 0.0818
_refine_ls_R_factor_gt 0.0575
_refine_ls_shift/su_max 0.000
_refine_ls_shift/su_mean 0.000
_refine_ls_structure_factor_coef Fsqd
_refine_ls_weighting_details 'w=1/[\s^2^(Fo^2^)+(0.0475P)^2^] where P=(Fo^2^+2Fc^2^)/3'
_refine_ls_weighting_scheme calc
_refine_ls_wR_factor_gt 0.1260
_refine_ls_wR_factor_ref 0.1365
_reflns_Friedel_coverage 0.794
_reflns_Friedel_fraction_full 0.943
_reflns_Friedel_fraction_max 0.960
_reflns_number_gt 11401
_reflns_number_total 15613
_reflns_threshold_expression 'I > 2\s(I)'
_cod_data_source_file c7cc06434a2.cif
_cod_data_source_block dazk170221
_cod_database_code 7120765
_shelx_space_group_comment
;
The symmetry employed for this shelxl refinement is uniquely defined
by the following loop, which should always be used as a source of
symmetry information in preference to the above space-group names.
They are only intended as comments.
;
_shelx_estimated_absorpt_t_min 0.475
_shelx_estimated_absorpt_t_max 0.742
_shelxl_version_number 2013-4

loop_
_space_group_symop_operation_xyz
'x, y, z'
'x+1/2, -y+1/2, -z'
'-x+1/2, y+1/2, -z'
'-x, -y, z'

loop_
_atom_site_label
_atom_site_type_symbol
_atom_site_fract_x
_atom_site_fract_y
_atom_site_fract_z
_atom_site_U_iso_or_equiv
_atom_site_adp_type
_atom_site_occupancy
_atom_site_site_symmetry_order
_atom_site_calc_flag
_atom_site_refinement_flags_posn
_atom_site_refinement_flags_adp
_atom_site_refinement_flags_occupancy
_atom_site_disorder_assembly
_atom_site_disorder_group
C11 C 0.0468(3) 0.3931(3) -0.0926(9) 0.060(2) Uani 1 1 d . . . . .
H11 H 0.0193 0.3856 -0.0382 0.072 Uiso 1 1 calc R U . . .
C12 C 0.1753(3) 0.5068(3) -0.2618(7) 0.051(2) Uani 1 1 d . . . . .
H12 H 0.1529 0.5331 -0.2555 0.061 Uiso 1 1 calc R U . . .
C13 C 0.3513(3) 0.4559(3) -0.1778(8) 0.057(2) Uani 1 1 d . . . . .
H13 H 0.3516 0.4893 -0.1595 0.068 Uiso 1 1 calc R U . . .
C14 C 0.4261(3) 0.2909(3) -0.1436(6) 0.0426(18) Uani 1 1 d . . . . .
H14 H 0.4558 0.3093 -0.1468 0.051 Uiso 1 1 calc R U . . .
C15 C 0.3538(3) 0.1342(2) 0.0121(7) 0.052(2) Uani 1 1 d . . . . .
H15 H 0.3877 0.1304 0.0354 0.062 Uiso 1 1 calc R U . . .
C16 C 0.1711(4) 0.0963(3) 0.0513(10) 0.071(3) Uani 1 1 d . . . . .
H16 H 0.1828 0.0682 0.0938 0.085 Uiso 1 1 calc R U . . .
C17 C 0.0376(3) 0.2168(3) -0.0485(8) 0.054(2) Uani 1 1 d . . . . .
H17 H 0.0172 0.1910 -0.0200 0.064 Uiso 1 1 calc R U . . .
C21 C 0.0304(3) 0.4248(3) -0.1936(10) 0.071(3) Uani 1 1 d . . . . .
H21 H 0.0163 0.4525 -0.1549 0.085 Uiso 1 1 calc R U . . .
C22 C 0.2092(3) 0.5147(2) -0.3688(7) 0.052(2) Uani 1 1 d . . . . .
H22 H 0.2214 0.5465 -0.3597 0.062 Uiso 1 1 calc R U . . .
C23 C 0.3957(4) 0.4443(3) -0.2465(9) 0.068(3) Uani 1 1 d . . . . .
H23 H 0.4238 0.4536 -0.1965 0.082 Uiso 1 1 calc R U . . .
C24 C 0.4316(3) 0.2505(3) -0.2306(7) 0.0455(18) Uani 1 1 d . . . . .
H24 H 0.4626 0.2357 -0.2120 0.055 Uiso 1 1 calc R U . . .
C25 C 0.3366(3) 0.0912(3) -0.0539(8) 0.054(2) Uani 1 1 d . . . . .
H25 H 0.3401 0.0650 0.0043 0.065 Uiso 1 1 calc R U . . .
C26 C 0.1329(4) 0.0828(3) -0.0445(11) 0.082(3) Uani 1 1 d D . . . .
H26 H 0.1064 0.0669 -0.0011 0.099 Uiso 1 1 calc R U . A 1
C27 C 0.0164(3) 0.2355(3) -0.1669(7) 0.054(2) Uani 1 1 d . . . . .
H27 H -0.0172 0.2442 -0.1495 0.065 Uiso 1 1 calc R U . . .
C31 C 0.0723(3) 0.4391(3) -0.2725(9) 0.061(2) Uani 1 1 d . . . . .
H31 H 0.0844 0.4123 -0.3200 0.073 Uiso 1 1 calc R U . . .
C32 C 0.2522(3) 0.4836(3) -0.3688(7) 0.052(2) Uani 1 1 d . . . . .
H32 H 0.2428 0.4530 -0.4012 0.063 Uiso 1 1 calc R U . . .
C33 C 0.3979(3) 0.3927(3) -0.2729(8) 0.059(2) Uani 1 1 d . . . . .
H33 H 0.3720 0.3838 -0.3309 0.070 Uiso 1 1 calc R U . . .
C34 C 0.3938(3) 0.2151(3) -0.2148(7) 0.050(2) Uani 1 1 d . . . . .
H34 H 0.3630 0.2271 -0.2464 0.060 Uiso 1 1 calc R U . . .
C35 C 0.2835(3) 0.0960(2) -0.0858(7) 0.049(2) Uani 1 1 d . . . . .
H35 H 0.2796 0.1214 -0.1465 0.059 Uiso 1 1 calc R U . . .
C36 C 0.1141(4) 0.1247(3) -0.1071(10) 0.068(3) Uani 1 1 d . . . . .
H36 H 0.1395 0.1397 -0.1569 0.081 Uiso 1 1 calc R U . . .
C37 C 0.0425(3) 0.2782(3) -0.2084(7) 0.053(2) Uani 1 1 d . . . . .
H37 H 0.0760 0.2705 -0.2288 0.063 Uiso 1 1 calc R U . . .
C41 C 0.1123(3) 0.4593(3) -0.1941(8) 0.052(2) Uani 1 1 d . . . . .
H41 H 0.1020 0.4894 -0.1605 0.062 Uiso 1 1 calc R U . . .
C42 C 0.2726(3) 0.4780(3) -0.2393(7) 0.050(2) Uani 1 1 d . . . . .
H42 H 0.2852 0.5080 -0.2105 0.060 Uiso 1 1 calc R U . . .
C43 C 0.3931(3) 0.3671(3) -0.1538(8) 0.052(2) Uani 1 1 d . . . . .
H43 H 0.4226 0.3715 -0.1042 0.063 Uiso 1 1 calc R U . . .
C44 C 0.3890(3) 0.2019(3) -0.0793(7) 0.0457(19) Uani 1 1 d . . . . .
H44 H 0.4185 0.1871 -0.0487 0.055 Uiso 1 1 calc R U . . .
C45 C 0.2554(3) 0.1071(2) 0.0288(8) 0.054(2) Uani 1 1 d . . . . .
H45 H 0.2549 0.0801 0.0851 0.065 Uiso 1 1 calc R U . . .
C46 C 0.0956(3) 0.1570(3) -0.0086(8) 0.059(2) Uani 1 1 d . . . . .
H46 H 0.0669 0.1436 0.0308 0.070 Uiso 1 1 calc R U . . .
C47 C 0.0410(3) 0.3122(3) -0.1031(7) 0.0461(19) Uani 1 1 d . . . . .
H47 H 0.0074 0.3199 -0.0839 0.055 Uiso 1 1 calc R U . . .
C51 C 0.1252(3) 0.4274(3) -0.0860(7) 0.048(2) Uani 1 1 d . . . . .
H51 H 0.1401 0.3990 -0.1185 0.057 Uiso 1 1 calc R U . . .
C52 C 0.2323(3) 0.4635(2) -0.1547(7) 0.0439(19) Uani 1 1 d . . . . .
H52 H 0.2154 0.4370 -0.1925 0.053 Uiso 1 1 calc R U . . .
C53 C 0.3511(3) 0.3828(3) -0.0774(7) 0.0473(19) Uani 1 1 d . . . . .
H53 H 0.3208 0.3730 -0.1169 0.057 Uiso 1 1 calc R U . . .
C54 C 0.3790(3) 0.2459(2) -0.0073(6) 0.0445(19) Uani 1 1 d . . . . .
H54 H 0.3503 0.2613 -0.0417 0.053 Uiso 1 1 calc R U . . .
C55 C 0.2773(3) 0.1480(3) 0.0961(7) 0.052(2) Uani 1 1 d . . . . .
H55 H 0.2746 0.1752 0.0410 0.062 Uiso 1 1 calc R U . . .
C56 C 0.1322(3) 0.1675(3) 0.0903(8) 0.057(2) Uani 1 1 d . . . . .
H56 H 0.1588 0.1845 0.0508 0.069 Uiso 1 1 calc R U . . .
C57 C 0.0641(3) 0.2903(3) 0.0116(7) 0.0473(19) Uani 1 1 d . . . . .
H57 H 0.0971 0.2809 -0.0099 0.057 Uiso 1 1 calc R U . . .
C61 C 0.1551(3) 0.4466(3) 0.0233(7) 0.0490(19) Uani 1 1 d . . . . .
H61A H 0.1576 0.4800 0.0119 0.059 Uiso 1 1 calc R U . . .
H61B H 0.1370 0.4414 0.1002 0.059 Uiso 1 1 calc R U . . .
C62 C 0.2436(3) 0.4528(2) -0.0223(7) 0.0441(18) Uani 1 1 d . . . . .
H62A H 0.2724 0.4337 -0.0193 0.053 Uiso 1 1 calc R U . . .
H62B H 0.2507 0.4817 0.0216 0.053 Uiso 1 1 calc R U . . .
C63 C 0.3542(4) 0.3652(3) 0.0541(8) 0.071(3) Uani 1 1 d . . . . .
H63A H 0.3540 0.3315 0.0535 0.085 Uiso 1 1 calc R U . . .
H63B H 0.3842 0.3755 0.0921 0.085 Uiso 1 1 calc R U . . .
C64 C 0.3726(3) 0.2378(3) 0.1309(7) 0.050(2) Uani 1 1 d . . . . .
H64A H 0.3722 0.2674 0.1749 0.060 Uiso 1 1 calc R U . . .
H64B H 0.3420 0.2224 0.1459 0.060 Uiso 1 1 calc R U . . .
C65 C 0.2543(4) 0.1596(3) 0.2203(8) 0.062(2) Uani 1 1 d . . . . .
H65A H 0.2732 0.1831 0.2636 0.075 Uiso 1 1 calc R U . . .
H65B H 0.2222 0.1720 0.2064 0.075 Uiso 1 1 calc R U . . .
C66 C 0.1143(4) 0.1952(4) 0.1978(9) 0.087(3) Uani 1 1 d D U . . .
H66A H 0.1383 0.1948 0.2644 0.105 Uiso 0.55 1 calc R U P B 1
H66B H 0.1102 0.2272 0.1709 0.105 Uiso 0.55 1 calc R U P B 1
H66C H 0.1398 0.2001 0.2592 0.105 Uiso 0.45 1 calc R U P C 2
H66D H 0.1027 0.2252 0.1692 0.105 Uiso 0.45 1 calc R U P C 2
C67 C 0.0657(3) 0.3202(3) 0.1243(8) 0.056(2) Uani 1 1 d D . . . .
H67A H 0.0778 0.3026 0.1955 0.067 Uiso 1 1 calc R U . . .
H67B H 0.0875 0.3461 0.1095 0.067 Uiso 1 1 calc R U . . .
C71 C -0.0488(4) 0.4119(5) -0.2440(14) 0.113(5) Uani 1 1 d . . . . .
H71A H -0.0623 0.3846 -0.2054 0.170 Uiso 1 1 calc R U . . .
H71B H -0.0662 0.4188 -0.3202 0.170 Uiso 1 1 calc R U . . .
H71C H -0.0514 0.4377 -0.1868 0.170 Uiso 1 1 calc R U . . .
C72 C 0.1535(4) 0.5477(3) -0.5072(9) 0.074(3) Uani 1 1 d . . . . .
H72A H 0.1236 0.5396 -0.4671 0.111 Uiso 1 1 calc R U . . .
H72B H 0.1483 0.5515 -0.5962 0.111 Uiso 1 1 calc R U . . .
H72C H 0.1654 0.5763 -0.4722 0.111 Uiso 1 1 calc R U . . .
C73 C 0.4066(6) 0.5153(4) -0.3565(15) 0.137(6) Uani 1 1 d . . . . .
H73A H 0.3791 0.5304 -0.3200 0.206 Uiso 1 1 calc R U . . .
H73B H 0.4126 0.5277 -0.4391 0.206 Uiso 1 1 calc R U . . .
H73C H 0.4344 0.5204 -0.3041 0.206 Uiso 1 1 calc R U . . .
C74 C 0.4745(5) 0.2554(5) -0.4160(12) 0.131(6) Uani 1 1 d . . . . .
H74A H 0.5016 0.2671 -0.3690 0.196 Uiso 1 1 calc R U . . .
H74B H 0.4741 0.2694 -0.4983 0.196 Uiso 1 1 calc R U . . .
H74C H 0.4772 0.2223 -0.4243 0.196 Uiso 1 1 calc R U . . .
C75 C 0.4090(4) 0.0687(3) -0.1448(10) 0.076(3) Uani 1 1 d . . . . .
H75A H 0.4273 0.0959 -0.1234 0.114 Uiso 1 1 calc R U . . .
H75B H 0.4216 0.0553 -0.2209 0.114 Uiso 1 1 calc R U . . .
H75C H 0.4112 0.0465 -0.0775 0.114 Uiso 1 1 calc R U . . .
C76 C 0.1464(13) 0.0092(9) -0.128(5) 0.083(10) Uani 0.55 1 d D . P D 1
H76A H 0.1713 0.0022 -0.0674 0.125 Uiso 0.55 1 calc R U P D 1
H76B H 0.1525 -0.0074 -0.2045 0.125 Uiso 0.55 1 calc R U P D 1
H76C H 0.1157 0.0001 -0.0942 0.125 Uiso 0.55 1 calc R U P D 1
C76B C 0.1269(16) 0.0114(12) -0.145(6) 0.083(10) Uani 0.45 1 d D . P E 2
H76D H 0.1103 -0.0017 -0.0735 0.125 Uiso 0.45 1 calc R U P E 2
H76E H 0.1448 -0.0126 -0.1870 0.125 Uiso 0.45 1 calc R U P E 2
H76F H 0.1038 0.0246 -0.2020 0.125 Uiso 0.45 1 calc R U P E 2
C77 C -0.0216(4) 0.1717(4) -0.2526(11) 0.093(4) Uani 1 1 d . . . . .
H77A H -0.0135 0.1490 -0.1897 0.139 Uiso 1 1 calc R U . . .
H77B H -0.0271 0.1565 -0.3319 0.139 Uiso 1 1 calc R U . . .
H77C H -0.0502 0.1880 -0.2275 0.139 Uiso 1 1 calc R U . . .
C81 C 0.0548(5) 0.4598(5) -0.4819(10) 0.105(4) Uani 1 1 d . . . . .
H81A H 0.0839 0.4438 -0.5053 0.158 Uiso 1 1 calc R U . . .
H81B H 0.0502 0.4862 -0.5360 0.158 Uiso 1 1 calc R U . . .
H81C H 0.0278 0.4390 -0.4903 0.158 Uiso 1 1 calc R U . . .
C82 C 0.3066(4) 0.4730(4) -0.5375(9) 0.083(3) Uani 1 1 d . . . . .
H82A H 0.3211 0.4472 -0.4942 0.125 Uiso 1 1 calc R U . . .
H82B H 0.3308 0.4891 -0.5854 0.125 Uiso 1 1 calc R U . . .
H82C H 0.2819 0.4618 -0.5933 0.125 Uiso 1 1 calc R U . . .
C83 C 0.4408(5) 0.3741(5) -0.4519(11) 0.113(4) Uani 1 1 d . . . . .
H83A H 0.4155 0.3525 -0.4712 0.169 Uiso 1 1 calc R U . . .
H83B H 0.4712 0.3617 -0.4794 0.169 Uiso 1 1 calc R U . . .
H83C H 0.4348 0.4030 -0.4945 0.169 Uiso 1 1 calc R U . . .
C84 C 0.3747(5) 0.1617(3) -0.3750(9) 0.085(3) Uani 1 1 d . . . . .
H84A H 0.3469 0.1483 -0.3350 0.128 Uiso 1 1 calc R U . . .
H84B H 0.3896 0.1390 -0.4288 0.128 Uiso 1 1 calc R U . . .
H84C H 0.3650 0.1880 -0.4245 0.128 Uiso 1 1 calc R U . . .
C85 C 0.2502(4) 0.0616(3) -0.2649(8) 0.067(3) Uani 1 1 d . . . . .
H85A H 0.2263 0.0857 -0.2646 0.101 Uiso 1 1 calc R U . . .
H85B H 0.2361 0.0332 -0.2951 0.101 Uiso 1 1 calc R U . . .
H85C H 0.2764 0.0704 -0.3193 0.101 Uiso 1 1 calc R U . . .
C86 C 0.0861(5) 0.1157(5) -0.3150(11) 0.110(4) Uani 1 1 d . . . . .
H86A H 0.0854 0.1480 -0.3377 0.165 Uiso 1 1 calc R U . . .
H86B H 0.0627 0.0990 -0.3640 0.165 Uiso 1 1 calc R U . . .
H86C H 0.1177 0.1033 -0.3312 0.165 Uiso 1 1 calc R U . . .
C87 C 0.0504(4) 0.3121(4) -0.4084(8) 0.081(3) Uani 1 1 d . . . . .
H87A H 0.0735 0.3332 -0.3725 0.121 Uiso 1 1 calc R U . . .
H87B H 0.0320 0.3280 -0.4721 0.121 Uiso 1 1 calc R U . . .
H87C H 0.0669 0.2862 -0.4456 0.121 Uiso 1 1 calc R U . . .
C93 C 0.3165(5) 0.3614(5) 0.2449(9) 0.113(5) Uani 1 1 d . . . . .
H93A H 0.3093 0.3288 0.2391 0.169 Uiso 1 1 calc R U . . .
H93B H 0.2927 0.3765 0.2964 0.169 Uiso 1 1 calc R U . . .
H93C H 0.3478 0.3655 0.2821 0.169 Uiso 1 1 calc R U . . .
C94 C 0.4039(4) 0.2017(3) 0.3080(7) 0.072(3) Uani 1 1 d . . . . .
H94A H 0.3960 0.2302 0.3504 0.108 Uiso 1 1 calc R U . . .
H94B H 0.4333 0.1893 0.3421 0.108 Uiso 1 1 calc R U . . .
H94C H 0.3783 0.1797 0.3200 0.108 Uiso 1 1 calc R U . . .
C95 C 0.2277(5) 0.1290(4) 0.4068(9) 0.094(4) Uani 1 1 d . . . . .
H95A H 0.2433 0.1542 0.4497 0.141 Uiso 1 1 calc R U . . .
H95B H 0.2287 0.1017 0.4589 0.141 Uiso 1 1 calc R U . . .
H95C H 0.1947 0.1370 0.3898 0.141 Uiso 1 1 calc R U . . .
C96 C 0.0736(10) 0.1397(10) 0.329(3) 0.128(7) Uani 0.55 1 d . U P F 1
H96A H 0.1066 0.1305 0.3401 0.192 Uiso 0.55 1 calc R U P F 1
H96B H 0.0558 0.1144 0.2925 0.192 Uiso 0.55 1 calc R U P F 1
H96C H 0.0599 0.1479 0.4087 0.192 Uiso 0.55 1 calc R U P F 1
C96B C 0.0822(13) 0.1761(14) 0.379(3) 0.129(7) Uani 0.45 1 d D U P G 2
H96D H 0.0997 0.2044 0.3951 0.194 Uiso 0.45 1 calc R U P G 2
H96E H 0.0996 0.1503 0.4146 0.194 Uiso 0.45 1 calc R U P G 2
H96F H 0.0509 0.1780 0.4174 0.194 Uiso 0.45 1 calc R U P G 2
C97 C 0.0214(4) 0.3672(4) 0.2578(9) 0.084(3) Uani 1 1 d D . . . .
H97A H 0.0367 0.3517 0.3273 0.125 Uiso 1 1 calc R U . . .
H97B H -0.0109 0.3756 0.2809 0.125 Uiso 1 1 calc R U . . .
H97C H 0.0393 0.3947 0.2368 0.125 Uiso 1 1 calc R U . . .
C98 C 0.2145(3) 0.4369(3) 0.1778(6) 0.0472(19) Uani 1 1 d . . . . .
H98A H 0.2492 0.4367 0.1903 0.057 Uiso 1 1 calc R U . . .
H98B H 0.2029 0.4676 0.2003 0.057 Uiso 1 1 calc R U . . .
C99 C 0.1931(3) 0.4034(3) 0.2614(7) 0.050(2) Uani 1 1 d . . . . .
C100 C 0.1809(3) 0.4144(3) 0.3836(8) 0.061(2) Uani 1 1 d . . . . .
H100 H 0.1823 0.4449 0.4127 0.074 Uiso 1 1 calc R U . . .
C101 C 0.1665(4) 0.3787(4) 0.4611(9) 0.077(3) Uani 1 1 d . . . . .
H101 H 0.1588 0.3845 0.5451 0.092 Uiso 1 1 calc R U . . .
C102 C 0.1637(4) 0.3354(4) 0.4143(9) 0.075(3) Uani 1 1 d . . . . .
H102 H 0.1539 0.3109 0.4659 0.090 Uiso 1 1 calc R U . . .
C103 C 0.1748(3) 0.3275(3) 0.2953(9) 0.060(2) Uani 1 1 d . . . . .
H103 H 0.1721 0.2973 0.2641 0.072 Uiso 1 1 calc R U . . .
C104 C 0.1896(4) 0.2348(4) 0.7584(10) 0.087(3) Uani 1 1 d . . . . .
H10A H 0.1680 0.2238 0.8238 0.104 Uiso 1 1 calc R U . . .
H10B H 0.1946 0.2679 0.7711 0.104 Uiso 1 1 calc R U . . .
C105 C 0.3035(5) 0.2967(4) 0.5883(11) 0.104(4) Uani 1 1 d . . . . .
H10C H 0.2831 0.2870 0.6579 0.125 Uiso 1 1 calc R U . . .
H10D H 0.3368 0.2946 0.6157 0.125 Uiso 1 1 calc R U . . .
N1 N 0.2044(2) 0.42864(16) 0.0441(5) 0.0367(12) Uani 1 1 d . . . . .
N2 N 0.1896(2) 0.3607(2) 0.2191(6) 0.0482(15) Uani 1 1 d . . . . .
O21 O -0.0033(2) 0.4045(3) -0.2707(7) 0.084(2) Uani 1 1 d . . . . .
O22 O 0.1874(2) 0.51231(18) -0.4870(5) 0.0636(16) Uani 1 1 d . . . . .
O23 O 0.3974(3) 0.4663(2) -0.3661(7) 0.085(2) Uani 1 1 d . . . . .
O24 O 0.4332(2) 0.2660(2) -0.3546(5) 0.0582(15) Uani 1 1 d . . . . .
O25 O 0.3617(2) 0.0808(2) -0.1628(5) 0.0608(16) Uani 1 1 d . . . . .
O26 O 0.1462(7) 0.0569(5) -0.1522(13) 0.075(4) Uani 0.55 1 d D . P D 1
O26B O 0.1587(9) 0.0463(6) -0.1031(19) 0.075(4) Uani 0.45 1 d D . P E 2
O27 O 0.0163(2) 0.2031(2) -0.2651(5) 0.0662(17) Uani 1 1 d . . . . .
O31 O 0.0583(3) 0.4746(2) -0.3572(7) 0.088(2) Uani 1 1 d . . . . .
O32 O 0.2864(2) 0.50320(18) -0.4500(5) 0.0682(16) Uani 1 1 d . . . . .
O33 O 0.4422(2) 0.3816(2) -0.3246(6) 0.0771(19) Uani 1 1 d . . . . .
O34 O 0.4074(2) 0.1758(2) -0.2839(5) 0.0633(16) Uani 1 1 d . . . . .
O35 O 0.2678(2) 0.05484(17) -0.1414(5) 0.0578(15) Uani 1 1 d . . . . .
O36 O 0.0753(3) 0.1109(2) -0.1860(7) 0.086(2) Uani 1 1 d . . . . .
O37 O 0.0195(2) 0.2964(2) -0.3145(5) 0.0624(16) Uani 1 1 d . . . . .
O41 O 0.1495(2) 0.46622(17) -0.2830(5) 0.0503(14) Uani 1 1 d . . . . .
O42 O 0.31080(19) 0.44601(17) -0.2470(5) 0.0490(13) Uani 1 1 d . . . . .
O43 O 0.38767(17) 0.31918(17) -0.1810(4) 0.0449(12) Uani 1 1 d . . . . .
O44 O 0.34936(19) 0.17113(17) -0.0699(5) 0.0490(13) Uani 1 1 d . . . . .
O45 O 0.2089(2) 0.11713(16) -0.0113(5) 0.0533(13) Uani 1 1 d . . . . .
O46 O 0.08296(19) 0.19916(18) -0.0719(5) 0.0547(14) Uani 1 1 d . . . . .
O47 O 0.06541(17) 0.35256(19) -0.1405(5) 0.0512(13) Uani 1 1 d . . . . .
O51 O 0.0822(2) 0.41625(18) -0.0202(5) 0.0571(14) Uani 1 1 d . . . . .
O52 O 0.2008(2) 0.50287(15) -0.1520(4) 0.0475(12) Uani 1 1 d . . . . .
O53 O 0.3526(2) 0.43206(17) -0.0650(5) 0.0587(15) Uani 1 1 d . . . . .
O54 O 0.41972(18) 0.27539(16) -0.0210(5) 0.0469(12) Uani 1 1 d . . . . .
O55 O 0.3264(2) 0.1404(2) 0.1205(5) 0.0546(14) Uani 1 1 d . . . . .
O56 O 0.1507(2) 0.1257(2) 0.1397(6) 0.0659(17) Uani 1 1 d . . . . .
O57 O 0.03744(18) 0.25039(17) 0.0447(5) 0.0504(13) Uani 1 1 d . . . . .
O63 O 0.3161(3) 0.3811(2) 0.1238(5) 0.077(2) Uani 1 1 d . . . . .
O64 O 0.4099(2) 0.21042(19) 0.1774(5) 0.0569(15) Uani 1 1 d . . . . .
O65 O 0.2517(3) 0.1201(2) 0.2927(5) 0.0738(19) Uani 1 1 d . . . . .
O66 O 0.0715(8) 0.1794(10) 0.245(3) 0.103(5) Uani 0.55 1 d D U P F 1
O66B O 0.0772(10) 0.1698(12) 0.250(3) 0.106(5) Uani 0.45 1 d D U P G 2
O67 O 0.0202(2) 0.3370(2) 0.1517(5) 0.0643(16) Uani 1 1 d D . . . .
Cl1 Cl 0.20829(10) 0.27780(6) 0.0480(2) 0.0703(6) Uani 1 1 d . . . . .
Cl2 Cl 0.22229(7) 0.35078(7) -0.17089(17) 0.0561(5) Uani 1 1 d . . . . .
Cl3 Cl 0.24380(15) 0.20648(11) 0.7710(3) 0.1210(13) Uani 1 1 d . . . . .
Cl4 Cl 0.16376(14) 0.22593(13) 0.6142(3) 0.1152(11) Uani 1 1 d . . . . .
Cl5 Cl 0.29462(17) 0.26008(11) 0.4627(4) 0.1312(12) Uani 1 1 d . . . . .
Cl6 Cl 0.29061(12) 0.35238(10) 0.5501(2) 0.0978(8) Uani 1 1 d . . . . .
Pd1 Pd 0.20605(2) 0.35555(2) 0.03645(5) 0.04631(16) Uani 1 1 d . . . . .

loop_
_atom_site_aniso_label
_atom_site_aniso_U_11
_atom_site_aniso_U_22
_atom_site_aniso_U_33
_atom_site_aniso_U_23
_atom_site_aniso_U_13
_atom_site_aniso_U_12
C11 0.046(5) 0.064(5) 0.070(6) -0.009(5) 0.001(5) 0.002(4)
C12 0.067(5) 0.036(4) 0.048(5) 0.002(4) -0.009(4) 0.007(4)
C13 0.061(6) 0.049(5) 0.060(5) 0.010(4) -0.004(5) -0.001(4)
C14 0.042(4) 0.054(4) 0.032(4) 0.005(3) 0.003(3) 0.002(4)
C15 0.071(5) 0.042(4) 0.042(4) -0.002(3) 0.011(4) 0.012(4)
C16 0.078(7) 0.045(4) 0.089(7) 0.008(5) 0.030(6) 0.007(5)
C17 0.044(5) 0.064(5) 0.053(5) 0.004(5) -0.001(4) -0.013(4)
C21 0.060(6) 0.063(6) 0.090(8) 0.000(5) -0.026(6) 0.013(5)
C22 0.074(6) 0.038(4) 0.043(4) 0.002(3) -0.013(5) 0.001(4)
C23 0.074(7) 0.064(6) 0.066(6) 0.002(5) 0.001(5) 0.007(5)
C24 0.042(4) 0.058(5) 0.036(4) -0.002(4) 0.004(4) 0.011(4)
C25 0.073(6) 0.046(4) 0.043(5) 0.006(4) 0.010(4) 0.006(4)
C26 0.072(7) 0.056(6) 0.119(9) -0.014(7) 0.022(7) -0.010(5)
C27 0.052(5) 0.071(6) 0.040(5) -0.005(4) 0.010(4) -0.016(4)
C31 0.057(6) 0.054(5) 0.071(6) 0.013(4) -0.022(5) 0.009(4)
C32 0.073(6) 0.044(4) 0.040(4) 0.002(4) 0.001(4) 0.004(4)
C33 0.062(6) 0.063(5) 0.050(5) 0.003(4) 0.015(5) 0.003(4)
C34 0.054(5) 0.066(5) 0.029(4) -0.009(4) 0.001(4) 0.003(4)
C35 0.066(6) 0.038(4) 0.043(4) 0.004(3) 0.002(4) 0.005(4)
C36 0.075(7) 0.050(5) 0.079(7) -0.008(5) 0.015(6) -0.016(5)
C37 0.055(5) 0.063(5) 0.041(5) 0.002(4) -0.007(4) -0.016(4)
C41 0.049(5) 0.049(5) 0.058(5) 0.002(4) -0.015(4) 0.011(4)
C42 0.063(5) 0.044(4) 0.042(4) 0.003(4) 0.003(4) 0.006(4)
C43 0.048(5) 0.056(5) 0.053(5) -0.004(4) 0.003(4) -0.003(4)
C44 0.046(5) 0.054(4) 0.037(4) -0.001(3) -0.004(4) 0.009(4)
C45 0.070(6) 0.037(4) 0.056(5) 0.008(4) 0.019(5) 0.002(4)
C46 0.066(5) 0.058(5) 0.052(5) 0.006(4) 0.008(4) -0.010(4)
C47 0.036(4) 0.059(5) 0.044(4) -0.001(4) 0.000(4) -0.003(4)
C51 0.049(5) 0.050(4) 0.044(5) -0.009(4) -0.003(4) 0.004(4)
C52 0.061(5) 0.030(4) 0.041(4) -0.004(3) -0.017(4) 0.006(3)
C53 0.055(5) 0.048(4) 0.039(4) 0.003(4) 0.003(4) 0.006(4)
C54 0.057(5) 0.044(4) 0.033(4) -0.003(3) 0.001(3) 0.004(4)
C55 0.070(6) 0.049(4) 0.036(4) 0.000(4) 0.005(4) 0.007(4)
C56 0.062(6) 0.057(5) 0.053(5) 0.007(4) 0.011(4) 0.005(4)
C57 0.039(4) 0.058(5) 0.045(5) -0.007(4) 0.000(4) -0.009(4)
C61 0.058(5) 0.051(4) 0.038(4) -0.009(4) 0.006(4) 0.005(4)
C62 0.047(4) 0.044(4) 0.041(4) -0.003(3) -0.005(4) -0.001(3)
C63 0.087(7) 0.073(6) 0.053(5) 0.006(5) 0.021(5) 0.042(5)
C64 0.058(5) 0.058(5) 0.034(4) -0.004(4) 0.007(4) 0.004(4)
C65 0.088(7) 0.056(5) 0.043(5) 0.003(4) 0.012(5) 0.016(5)
C66 0.098(6) 0.104(7) 0.060(5) 0.013(5) 0.015(5) 0.033(5)
C67 0.052(5) 0.070(6) 0.046(5) -0.001(4) -0.007(4) 0.003(4)
C71 0.050(7) 0.143(11) 0.146(12) -0.034(10) 0.009(8) -0.020(7)
C72 0.085(7) 0.073(6) 0.063(6) 0.018(5) -0.007(5) 0.023(5)
C73 0.171(15) 0.086(9) 0.155(14) 0.053(9) 0.005(12) -0.023(9)
C74 0.129(12) 0.177(14) 0.085(9) 0.023(9) 0.062(9) 0.063(10)
C75 0.076(7) 0.074(7) 0.079(7) 0.003(5) 0.012(6) 0.016(5)
C76 0.12(3) 0.059(7) 0.072(17) -0.002(8) -0.02(2) -0.010(13)
C76B 0.12(3) 0.059(7) 0.072(17) -0.002(8) -0.02(2) -0.010(13)
C77 0.098(9) 0.094(8) 0.086(8) -0.014(6) -0.015(7) -0.041(7)
C81 0.113(10) 0.135(10) 0.068(8) 0.023(7) -0.034(7) 0.009(8)
C82 0.095(8) 0.097(7) 0.057(6) 0.004(6) 0.013(6) 0.032(6)
C83 0.127(11) 0.129(10) 0.081(9) 0.024(8) 0.032(8) 0.034(8)
C84 0.134(10) 0.074(7) 0.048(6) -0.008(5) 0.005(6) -0.011(6)
C85 0.074(7) 0.072(6) 0.056(6) -0.009(5) -0.010(5) -0.004(5)
C86 0.133(12) 0.117(10) 0.081(9) -0.031(8) 0.002(8) -0.021(8)
C87 0.104(8) 0.097(7) 0.040(5) 0.012(5) 0.007(5) -0.009(6)
C93 0.140(11) 0.147(11) 0.051(6) 0.027(7) 0.025(7) 0.072(9)
C94 0.102(8) 0.081(7) 0.031(5) 0.017(4) -0.001(5) -0.003(6)
C95 0.142(11) 0.087(7) 0.053(6) 0.013(5) 0.037(6) 0.040(7)
C96 0.139(13) 0.126(14) 0.118(13) 0.040(10) 0.044(12) 0.032(12)
C96B 0.136(15) 0.165(17) 0.087(8) 0.006(12) 0.050(11) 0.003(15)
C97 0.111(9) 0.085(8) 0.055(6) -0.022(5) -0.011(6) 0.011(6)
C98 0.051(5) 0.057(5) 0.033(4) -0.008(3) 0.000(4) 0.002(4)
C99 0.050(5) 0.062(5) 0.039(4) -0.005(4) -0.003(4) -0.001(4)
C100 0.068(6) 0.071(6) 0.045(5) -0.009(4) 0.007(4) 0.000(5)
C101 0.077(7) 0.108(8) 0.046(5) 0.008(6) 0.020(5) 0.005(6)
C102 0.085(7) 0.090(7) 0.050(6) 0.012(5) 0.007(5) -0.009(6)
C103 0.056(5) 0.057(5) 0.068(6) 0.001(5) -0.005(5) -0.003(4)
C104 0.109(9) 0.080(7) 0.071(7) -0.001(6) 0.017(6) -0.010(6)
C105 0.150(12) 0.079(7) 0.084(8) -0.005(6) -0.024(8) -0.009(8)
N1 0.046(3) 0.039(3) 0.026(3) -0.002(2) -0.007(3) 0.000(3)
N2 0.047(4) 0.039(3) 0.059(4) 0.004(3) 0.001(3) -0.005(3)
O21 0.060(4) 0.091(5) 0.101(6) -0.019(4) -0.025(4) 0.017(4)
O22 0.091(4) 0.049(3) 0.051(4) 0.008(3) -0.017(3) 0.011(3)
O23 0.101(5) 0.067(4) 0.087(5) 0.027(4) 0.019(4) -0.002(4)
O24 0.065(4) 0.077(4) 0.033(3) 0.001(3) 0.006(3) 0.000(3)
O25 0.070(4) 0.063(4) 0.049(3) -0.004(3) 0.015(3) 0.013(3)
O26 0.081(11) 0.036(7) 0.109(13) 0.003(7) 0.003(9) 0.001(5)
O26B 0.081(11) 0.036(7) 0.109(13) 0.003(7) 0.003(9) 0.001(5)
O27 0.068(4) 0.082(4) 0.048(3) -0.009(3) -0.001(3) -0.022(3)
O31 0.092(5) 0.080(5) 0.092(6) 0.026(4) -0.034(4) 0.011(4)
O32 0.091(5) 0.056(3) 0.058(4) 0.014(3) 0.008(4) 0.014(3)
O33 0.076(5) 0.089(5) 0.066(4) 0.012(4) 0.024(4) 0.014(4)
O34 0.073(4) 0.064(4) 0.053(4) -0.021(3) 0.006(3) -0.001(3)
O35 0.077(4) 0.042(3) 0.054(4) -0.004(3) 0.000(3) 0.002(3)
O36 0.099(6) 0.077(4) 0.083(5) -0.019(4) 0.013(5) -0.034(4)
O37 0.068(4) 0.078(4) 0.041(3) 0.005(3) 0.001(3) -0.019(3)
O41 0.062(3) 0.040(3) 0.049(3) 0.003(2) -0.017(3) 0.003(3)
O42 0.053(3) 0.048(3) 0.046(3) 0.005(2) -0.007(3) 0.007(3)
O43 0.047(3) 0.051(3) 0.037(3) 0.000(2) -0.005(2) 0.006(3)
O44 0.061(3) 0.044(3) 0.042(3) 0.006(2) 0.001(3) 0.006(3)
O45 0.057(3) 0.047(3) 0.057(3) 0.006(2) 0.008(3) -0.003(3)
O46 0.050(3) 0.059(3) 0.055(4) 0.007(3) 0.002(3) -0.004(3)
O47 0.040(3) 0.051(3) 0.063(3) -0.003(3) 0.007(2) -0.002(3)
O51 0.054(3) 0.060(3) 0.057(4) -0.013(3) -0.003(3) 0.002(3)
O52 0.064(3) 0.038(3) 0.041(3) -0.001(2) -0.006(3) 0.009(3)
O53 0.074(4) 0.049(3) 0.053(4) -0.003(3) -0.010(3) 0.009(3)
O54 0.051(3) 0.054(3) 0.036(3) 0.000(2) -0.005(3) 0.001(2)
O55 0.067(4) 0.059(3) 0.038(3) -0.002(3) -0.002(3) 0.008(3)
O56 0.072(4) 0.063(4) 0.062(4) 0.021(3) 0.024(3) 0.014(3)
O57 0.052(3) 0.062(3) 0.037(3) -0.003(3) 0.002(3) -0.006(3)
O63 0.104(5) 0.084(4) 0.044(3) 0.006(3) 0.000(4) 0.024(4)
O64 0.067(4) 0.065(4) 0.038(3) 0.005(3) 0.000(3) 0.007(3)
O65 0.113(6) 0.068(4) 0.041(3) 0.007(3) 0.024(3) 0.033(4)
O66 0.111(8) 0.120(10) 0.077(7) 0.023(6) 0.033(6) 0.034(8)
O66B 0.116(9) 0.122(11) 0.080(7) 0.025(8) 0.035(7) 0.031(8)
O67 0.067(4) 0.079(4) 0.047(3) -0.015(3) -0.001(3) 0.006(3)
Cl1 0.1063(18) 0.0403(9) 0.0642(13) 0.0017(9) -0.0023(16) 0.0028(11)
Cl2 0.0794(14) 0.0449(10) 0.0442(10) -0.0045(9) 0.0076(9) 0.0016(10)
Cl3 0.160(3) 0.091(2) 0.112(3) 0.0259(19) 0.008(2) 0.049(2)
Cl4 0.124(3) 0.124(3) 0.097(2) -0.013(2) 0.002(2) -0.006(2)
Cl5 0.178(4) 0.094(2) 0.121(3) -0.026(2) 0.016(3) -0.001(2)
Cl6 0.123(2) 0.0955(17) 0.0751(16) -0.0084(16) -0.0007(18) 0.0207(19)
Pd1 0.0553(3) 0.0404(3) 0.0432(3) -0.0013(3) -0.0028(3) 0.0019(3)

loop_
_atom_type_symbol
_atom_type_description
_atom_type_scat_dispersion_real
_atom_type_scat_dispersion_imag
_atom_type_scat_source
C C 0.0181 0.0091 'International Tables Vol C Tables 4.2.6.8 and 6.1.1.4'
H H 0.0000 0.0000 'International Tables Vol C Tables 4.2.6.8 and 6.1.1.4'
N N 0.0311 0.0180 'International Tables Vol C Tables 4.2.6.8 and 6.1.1.4'
O O 0.0492 0.0322 'International Tables Vol C Tables 4.2.6.8 and 6.1.1.4'
Cl Cl 0.3639 0.7018 'International Tables Vol C Tables 4.2.6.8 and 6.1.1.4'
Pd Pd 0.1215 3.9337 'International Tables Vol C Tables 4.2.6.8 and 6.1.1.4'

loop_
_geom_angle_atom_site_label_1
_geom_angle_atom_site_label_2
_geom_angle_atom_site_label_3
_geom_angle
O47 C11 O51 109.9(7)
O47 C11 C21 111.8(8)
O51 C11 C21 108.4(7)
O47 C11 H11 108.9
O51 C11 H11 108.9
C21 C11 H11 108.9
O52 C12 O41 109.6(6)
O52 C12 C22 109.5(7)
O41 C12 C22 109.2(6)
O52 C12 H12 109.5
O41 C12 H12 109.5
C22 C12 H12 109.5
O42 C13 O53 112.4(7)
O42 C13 C23 112.0(8)
O53 C13 C23 107.2(7)
O42 C13 H13 108.4
O53 C13 H13 108.4
C23 C13 H13 108.4
O54 C14 O43 110.9(6)
O54 C14 C24 110.1(6)
O43 C14 C24 110.8(6)
O54 C14 H14 108.3
O43 C14 H14 108.3
C24 C14 H14 108.3
O44 C15 O55 112.1(6)
O44 C15 C25 108.2(6)
O55 C15 C25 108.5(7)
O44 C15 H15 109.3
O55 C15 H15 109.3
C25 C15 H15 109.3
O45 C16 O56 111.8(7)
O45 C16 C26 108.6(8)
O56 C16 C26 109.0(7)
O45 C16 H16 109.1
O56 C16 H16 109.1
C26 C16 H16 109.1
O46 C17 O57 112.9(6)
O46 C17 C27 110.0(7)
O57 C17 C27 110.4(7)
O46 C17 H17 107.8
O57 C17 H17 107.8
C27 C17 H17 107.8
O21 C21 C11 112.3(8)
O21 C21 C31 108.3(9)
C11 C21 C31 109.8(7)
O21 C21 H21 108.8
C11 C21 H21 108.8
C31 C21 H21 108.8
O22 C22 C32 108.6(6)
O22 C22 C12 113.7(7)
C32 C22 C12 114.4(6)
O22 C22 H22 106.5
C32 C22 H22 106.5
C12 C22 H22 106.5
O23 C23 C13 111.7(8)
O23 C23 C33 105.7(7)
C13 C23 C33 110.4(8)
O23 C23 H23 109.6
C13 C23 H23 109.6
C33 C23 H23 109.6
O24 C24 C34 110.7(6)
O24 C24 C14 109.8(6)
C34 C24 C14 113.3(6)
O24 C24 H24 107.6
C34 C24 H24 107.6
C14 C24 H24 107.6
O25 C25 C15 114.1(7)
O25 C25 C35 108.8(7)
C15 C25 C35 109.7(7)
O25 C25 H25 108.0
C15 C25 H25 108.0
C35 C25 H25 108.0
O26 C26 C36 99.2(10)
O26B C26 C36 126.1(13)
O26 C26 C16 119.7(11)
O26B C26 C16 97.6(12)
C36 C26 C16 109.8(7)
O26 C26 H26 109.2
C36 C26 H26 109.2
C16 C26 H26 109.2
O27 C27 C17 112.7(7)
O27 C27 C37 109.3(7)
C17 C27 C37 110.8(7)
O27 C27 H27 107.9
C17 C27 H27 107.9
C37 C27 H27 107.9
O31 C31 C21 110.0(7)
O31 C31 C41 105.9(7)
C21 C31 C41 111.8(8)
O31 C31 H31 109.7
C21 C31 H31 109.7
C41 C31 H31 109.7
O32 C32 C22 107.4(6)
O32 C32 C42 110.6(7)
C22 C32 C42 111.6(6)
O32 C32 H32 109.1
C22 C32 H32 109.1
C42 C32 H32 109.1
O33 C33 C43 107.8(7)
O33 C33 C23 109.6(7)
C43 C33 C23 109.2(7)
O33 C33 H33 110.1
C43 C33 H33 110.1
C23 C33 H33 110.1
O34 C34 C24 108.1(7)
O34 C34 C44 108.8(7)
C24 C34 C44 110.5(7)
O34 C34 H34 109.8
C24 C34 H34 109.8
C44 C34 H34 109.8
O35 C35 C45 111.4(6)
O35 C35 C25 108.7(6)
C45 C35 C25 110.4(7)
O35 C35 H35 108.7
C45 C35 H35 108.7
C25 C35 H35 108.7
O36 C36 C26 107.8(7)
O36 C36 C46 109.1(8)
C26 C36 C46 108.5(8)
O36 C36 H36 110.4
C26 C36 H36 110.4
C46 C36 H36 110.4
O37 C37 C47 110.3(7)
O37 C37 C27 108.9(7)
C47 C37 C27 107.9(7)
O37 C37 H37 109.9
C47 C37 H37 109.9
C27 C37 H37 109.9
O41 C41 C31 103.0(7)
O41 C41 C51 114.9(6)
C31 C41 C51 111.1(7)
O41 C41 H41 109.2
C31 C41 H41 109.2
C51 C41 H41 109.2
O42 C42 C52 114.5(6)
O42 C42 C32 107.6(6)
C52 C42 C32 107.4(7)
O42 C42 H42 109.0
C52 C42 H42 109.0
C32 C42 H42 109.0
O43 C43 C33 108.8(7)
O43 C43 C53 108.8(6)
C33 C43 C53 112.7(7)
O43 C43 H43 108.8
C33 C43 H43 108.8
C53 C43 H43 108.8
O44 C44 C34 107.3(6)
O44 C44 C54 110.4(6)
C34 C44 C54 106.9(6)
O44 C44 H44 110.7
C34 C44 H44 110.7
C54 C44 H44 110.7
O45 C45 C35 106.4(7)
O45 C45 C55 110.9(6)
C35 C45 C55 110.2(7)
O45 C45 H45 109.7
C35 C45 H45 109.7
C55 C45 H45 109.7
O46 C46 C36 106.6(7)
O46 C46 C56 109.1(6)
C36 C46 C56 112.7(8)
O46 C46 H46 109.5
C36 C46 H46 109.5
C56 C46 H46 109.5
O47 C47 C37 108.7(6)
O47 C47 C57 111.6(6)
C37 C47 C57 108.6(7)
O47 C47 H47 109.3
C37 C47 H47 109.3
C57 C47 H47 109.3
O51 C51 C41 108.2(6)
O51 C51 C61 99.6(6)
C41 C51 C61 119.0(7)
O51 C51 H51 109.8
C41 C51 H51 109.8
C61 C51 H51 109.8
O52 C52 C62 106.0(6)
O52 C52 C42 104.3(6)
C62 C52 C42 118.3(7)
O52 C52 H52 109.3
C62 C52 H52 109.3
C42 C52 H52 109.3
O53 C53 C63 104.5(6)
O53 C53 C43 109.2(6)
C63 C53 C43 111.2(7)
O53 C53 H53 110.6
C63 C53 H53 110.6
C43 C53 H53 110.6
O54 C54 C64 106.7(6)
O54 C54 C44 107.7(6)
C64 C54 C44 112.8(6)
O54 C54 H54 109.9
C64 C54 H54 109.9
C44 C54 H54 109.9
O55 C55 C65 106.6(7)
O55 C55 C45 110.9(7)
C65 C55 C45 114.7(7)
O55 C55 H55 108.1
C65 C55 H55 108.1
C45 C55 H55 108.1
O56 C56 C66 107.2(7)
O56 C56 C46 109.7(7)
C66 C56 C46 115.0(8)
O56 C56 H56 108.2
C66 C56 H56 108.2
C46 C56 H56 108.2
O57 C57 C67 106.8(6)
O57 C57 C47 108.4(6)
C67 C57 C47 114.9(7)
O57 C57 H57 108.8
C67 C57 H57 108.8
C47 C57 H57 108.8
N1 C61 C51 119.3(6)
N1 C61 H61A 107.5
C51 C61 H61A 107.5
N1 C61 H61B 107.5
C51 C61 H61B 107.5
H61A C61 H61B 107.0
N1 C62 C52 113.5(6)
N1 C62 H62A 108.9
C52 C62 H62A 108.9
N1 C62 H62B 108.9
C52 C62 H62B 108.9
H62A C62 H62B 107.7
O63 C63 C53 110.4(7)
O63 C63 H63A 109.6
C53 C63 H63A 109.6
O63 C63 H63B 109.6
C53 C63 H63B 109.6
H63A C63 H63B 108.1
O64 C64 C54 110.4(7)
O64 C64 H64A 109.6
C54 C64 H64A 109.6
O64 C64 H64B 109.6
C54 C64 H64B 109.6
H64A C64 H64B 108.1
O65 C65 C55 109.2(6)
O65 C65 H65A 109.8
C55 C65 H65A 109.8
O65 C65 H65B 109.8
C55 C65 H65B 109.8
H65A C65 H65B 108.3
O66 C66 C56 113.3(17)
O66B C66 C56 105.9(18)
O66 C66 H66A 108.9
C56 C66 H66A 108.9
O66 C66 H66B 108.9
C56 C66 H66B 108.9
H66A C66 H66B 107.7
O66B C66 H66C 110.5
C56 C66 H66C 110.5
O66B C66 H66D 110.5
C56 C66 H66D 110.5
H66C C66 H66D 108.7
O67 C67 C57 110.3(7)
O67 C67 H67A 109.6
C57 C67 H67A 109.6
O67 C67 H67B 109.6
C57 C67 H67B 109.6
H67A C67 H67B 108.1
O21 C71 H71A 109.5
O21 C71 H71B 109.5
H71A C71 H71B 109.5
O21 C71 H71C 109.5
H71A C71 H71C 109.5
H71B C71 H71C 109.5
O22 C72 H72A 109.5
O22 C72 H72B 109.5
H72A C72 H72B 109.5
O22 C72 H72C 109.5
H72A C72 H72C 109.5
H72B C72 H72C 109.5
O23 C73 H73A 109.5
O23 C73 H73B 109.5
H73A C73 H73B 109.5
O23 C73 H73C 109.5
H73A C73 H73C 109.5
H73B C73 H73C 109.5
O24 C74 H74A 109.5
O24 C74 H74B 109.5
H74A C74 H74B 109.5
O24 C74 H74C 109.5
H74A C74 H74C 109.5
H74B C74 H74C 109.5
O25 C75 H75A 109.5
O25 C75 H75B 109.5
H75A C75 H75B 109.5
O25 C75 H75C 109.5
H75A C75 H75C 109.5
H75B C75 H75C 109.5
O26 C76 H76A 109.5
O26 C76 H76B 109.5
H76A C76 H76B 109.5
O26 C76 H76C 109.5
H76A C76 H76C 109.5
H76B C76 H76C 109.5
O26B C76B H76D 109.5
O26B C76B H76E 109.5
H76D C76B H76E 109.5
O26B C76B H76F 109.5
H76D C76B H76F 109.5
H76E C76B H76F 109.5
O27 C77 H77A 109.5
O27 C77 H77B 109.5
H77A C77 H77B 109.5
O27 C77 H77C 109.5
H77A C77 H77C 109.5
H77B C77 H77C 109.5
O31 C81 H81A 109.5
O31 C81 H81B 109.5
H81A C81 H81B 109.5
O31 C81 H81C 109.5
H81A C81 H81C 109.5
H81B C81 H81C 109.5
O32 C82 H82A 109.5
O32 C82 H82B 109.5
H82A C82 H82B 109.5
O32 C82 H82C 109.5
H82A C82 H82C 109.5
H82B C82 H82C 109.5
O33 C83 H83A 109.5
O33 C83 H83B 109.5
H83A C83 H83B 109.5
O33 C83 H83C 109.5
H83A C83 H83C 109.5
H83B C83 H83C 109.5
O34 C84 H84A 109.5
O34 C84 H84B 109.5
H84A C84 H84B 109.5
O34 C84 H84C 109.5
H84A C84 H84C 109.5
H84B C84 H84C 109.5
O35 C85 H85A 109.5
O35 C85 H85B 109.5
H85A C85 H85B 109.5
O35 C85 H85C 109.5
H85A C85 H85C 109.5
H85B C85 H85C 109.5
O36 C86 H86A 109.5
O36 C86 H86B 109.5
H86A C86 H86B 109.5
O36 C86 H86C 109.5
H86A C86 H86C 109.5
H86B C86 H86C 109.5
O37 C87 H87A 109.5
O37 C87 H87B 109.5
H87A C87 H87B 109.5
O37 C87 H87C 109.5
H87A C87 H87C 109.5
H87B C87 H87C 109.5
O63 C93 H93A 109.5
O63 C93 H93B 109.5
H93A C93 H93B 109.5
O63 C93 H93C 109.5
H93A C93 H93C 109.5
H93B C93 H93C 109.5
O64 C94 H94A 109.5
O64 C94 H94B 109.5
H94A C94 H94B 109.5
O64 C94 H94C 109.5
H94A C94 H94C 109.5
H94B C94 H94C 109.5
O65 C95 H95A 109.5
O65 C95 H95B 109.5
H95A C95 H95B 109.5
O65 C95 H95C 109.5
H95A C95 H95C 109.5
H95B C95 H95C 109.5
O66 C96 H96A 109.5
O66 C96 H96B 109.5
H96A C96 H96B 109.5
O66 C96 H96C 109.5
H96A C96 H96C 109.5
H96B C96 H96C 109.5
O66B C96B H96D 109.5
O66B C96B H96E 109.5
H96D C96B H96E 109.5
O66B C96B H96F 109.5
H96D C96B H96F 109.5
H96E C96B H96F 109.5
O67 C97 H97A 109.5
O67 C97 H97B 109.5
H97A C97 H97B 109.5
O67 C97 H97C 109.5
H97A C97 H97C 109.5
H97B C97 H97C 109.5
C99 C98 N1 114.1(6)
C99 C98 H98A 108.7
N1 C98 H98A 108.7
C99 C98 H98B 108.7
N1 C98 H98B 108.7
H98A C98 H98B 107.6
N2 C99 C100 121.2(8)
N2 C99 C98 116.6(7)
C100 C99 C98 121.9(8)
C101 C100 C99 117.6(9)
C101 C100 H100 121.2
C99 C100 H100 121.2
C102 C101 C100 119.2(9)
C102 C101 H101 120.4
C100 C101 H101 120.4
C103 C102 C101 120.0(10)
C103 C102 H102 120.0
C101 C102 H102 120.0
N2 C103 C102 122.3(9)
N2 C103 H103 118.8
C102 C103 H103 118.8
Cl4 C104 Cl3 111.5(6)
Cl4 C104 H10A 109.3
Cl3 C104 H10A 109.3
Cl4 C104 H10B 109.3
Cl3 C104 H10B 109.3
H10A C104 H10B 108.0
Cl6 C105 Cl5 111.4(7)
Cl6 C105 H10C 109.3
Cl5 C105 H10C 109.3
Cl6 C105 H10D 109.3
Cl5 C105 H10D 109.3
H10C C105 H10D 108.0
C98 N1 C62 104.1(5)
C98 N1 C61 105.4(6)
C62 N1 C61 116.5(5)
C98 N1 Pd1 101.3(4)
C62 N1 Pd1 116.0(4)
C61 N1 Pd1 111.3(4)
C99 N2 C103 119.6(7)
C99 N2 Pd1 112.5(5)
C103 N2 Pd1 127.9(6)
C71 O21 C21 117.3(9)
C22 O22 C72 113.1(6)
C23 O23 C73 112.4(9)
C74 O24 C24 114.2(8)
C75 O25 C25 114.9(7)
C76 O26 C26 112(2)
C76B O26B C26 110.6(18)
C77 O27 C27 111.3(7)
C81 O31 C31 113.6(8)
C82 O32 C32 115.6(7)
C83 O33 C33 113.7(9)
C84 O34 C34 115.3(7)
C35 O35 C85 112.6(6)
C86 O36 C36 112.6(8)
C87 O37 C37 114.8(7)
C12 O41 C41 112.8(6)
C13 O42 C42 116.8(6)
C14 O43 C43 115.4(6)
C15 O44 C44 117.3(6)
C16 O45 C45 117.9(6)
C17 O46 C46 116.9(6)
C11 O47 C47 114.8(6)
C11 O51 C51 115.1(6)
C12 O52 C52 111.4(5)
C13 O53 C53 114.4(6)
C14 O54 C54 112.9(5)
C15 O55 C55 113.4(6)
C16 O56 C56 114.7(7)
C17 O57 C57 112.9(6)
C63 O63 C93 110.7(7)
C64 O64 C94 111.0(7)
C65 O65 C95 110.9(6)
C66 O66 C96 117(2)
C66 O66B C96B 105(2)
C67 O67 C97 110.9(7)
N2 Pd1 N1 83.4(2)
N2 Pd1 Cl1 91.53(18)
N1 Pd1 Cl1 174.65(15)
N2 Pd1 Cl2 178.16(19)
N1 Pd1 Cl2 95.90(15)
Cl1 Pd1 Cl2 89.26(8)

loop_
_geom_bond_atom_site_label_1
_geom_bond_atom_site_label_2
_geom_bond_distance
C11 O47 1.400(10)
C11 O51 1.441(10)
C11 C21 1.507(13)
C11 H11 1.0000
C12 O52 1.394(9)
C12 O41 1.417(9)
C12 C22 1.521(12)
C12 H12 1.0000
C13 O42 1.399(10)
C13 O53 1.407(10)
C13 C23 1.497(13)
C13 H13 1.0000
C14 O54 1.413(8)
C14 O43 1.427(9)
C14 C24 1.521(10)
C14 H14 1.0000
C15 O44 1.406(9)
C15 O55 1.417(9)
C15 C25 1.530(11)
C15 H15 1.0000
C16 O45 1.407(10)
C16 O56 1.411(11)
C16 C26 1.548(15)
C16 H16 1.0000
C17 O46 1.406(10)
C17 O57 1.411(10)
C17 C27 1.519(12)
C17 H17 1.0000
C21 O21 1.399(12)
C21 C31 1.519(14)
C21 H21 1.0000
C22 O22 1.422(9)
C22 C32 1.520(12)
C22 H22 1.0000
C23 O23 1.446(12)
C23 C33 1.541(12)
C23 H23 1.0000
C24 O24 1.417(9)
C24 C34 1.499(12)
C24 H24 1.0000
C25 O25 1.409(10)
C25 C35 1.546(12)
C25 H25 1.0000
C26 O26 1.440(12)
C26 O26B 1.441(19)
C26 C36 1.502(14)
C26 H26 1.0000
C27 O27 1.425(10)
C27 C37 1.521(11)
C27 H27 1.0000
C31 O31 1.443(10)
C31 C41 1.532(12)
C31 H31 1.0000
C32 O32 1.428(10)
C32 C42 1.524(11)
C32 H32 1.0000
C33 O33 1.411(11)
C33 C43 1.497(12)
C33 H33 1.0000
C34 O34 1.428(9)
C34 C44 1.523(11)
C34 H34 1.0000
C35 O35 1.422(9)
C35 C45 1.508(11)
C35 H35 1.0000
C36 O36 1.449(12)
C36 C46 1.519(12)
C36 H36 1.0000
C37 O37 1.422(10)
C37 C47 1.515(11)
C37 H37 1.0000
C41 O41 1.440(10)
C41 C51 1.541(11)
C41 H41 1.0000
C42 O42 1.434(9)
C42 C52 1.521(11)
C42 H42 1.0000
C43 O43 1.446(9)
C43 C53 1.519(11)
C43 H43 1.0000
C44 O44 1.443(9)
C44 C54 1.535(10)
C44 H44 1.0000
C45 O45 1.416(11)
C45 C55 1.536(11)
C45 H45 1.0000
C46 O46 1.459(10)
C46 C56 1.520(12)
C46 H46 1.0000
C47 O47 1.430(9)
C47 C57 1.543(11)
C47 H47 1.0000
C51 O51 1.445(10)
C51 C61 1.559(11)
C51 H51 1.0000
C52 O52 1.461(8)
C52 C62 1.501(10)
C52 H52 1.0000
C53 O53 1.452(9)
C53 C63 1.516(11)
C53 H53 1.0000
C54 O54 1.449(9)
C54 C64 1.525(10)
C54 H54 1.0000
C55 O55 1.431(10)
C55 C65 1.532(11)
C55 H55 1.0000
C56 O56 1.436(10)
C56 C66 1.508(13)
C56 H56 1.0000
C57 O57 1.439(9)
C57 C67 1.503(11)
C57 H57 1.0000
C61 N1 1.507(10)
C61 H61A 0.9900
C61 H61B 0.9900
C62 N1 1.500(9)
C62 H62A 0.9900
C62 H62B 0.9900
C63 O63 1.395(10)
C63 H63A 0.9900
C63 H63B 0.9900
C64 O64 1.419(10)
C64 H64A 0.9900
C64 H64B 0.9900
C65 O65 1.402(10)
C65 H65A 0.9900
C65 H65B 0.9900
C66 O66 1.39(2)
C66 O66B 1.405(14)
C66 H66A 0.9900
C66 H66B 0.9900
C66 H66C 0.9900
C66 H66D 0.9900
C67 O67 1.410(10)
C67 H67A 0.9900
C67 H67B 0.9900
C71 O21 1.339(13)
C71 H71A 0.9800
C71 H71B 0.9800
C71 H71C 0.9800
C72 O22 1.430(10)
C72 H72A 0.9800
C72 H72B 0.9800
C72 H72C 0.9800
C73 O23 1.465(14)
C73 H73A 0.9800
C73 H73B 0.9800
C73 H73C 0.9800
C74 O24 1.381(12)
C74 H74A 0.9800
C74 H74B 0.9800
C74 H74C 0.9800
C75 O25 1.398(12)
C75 H75A 0.9800
C75 H75B 0.9800
C75 H75C 0.9800
C76 O26 1.43(4)
C76 H76A 0.9800
C76 H76B 0.9800
C76 H76C 0.9800
C76B O26B 1.44(2)
C76B H76D 0.9800
C76B H76E 0.9800
C76B H76F 0.9800
C77 O27 1.420(11)
C77 H77A 0.9800
C77 H77B 0.9800
C77 H77C 0.9800
C81 O31 1.421(13)
C81 H81A 0.9800
C81 H81B 0.9800
C81 H81C 0.9800
C82 O32 1.418(11)
C82 H82A 0.9800
C82 H82B 0.9800
C82 H82C 0.9800
C83 O33 1.396(13)
C83 H83A 0.9800
C83 H83B 0.9800
C83 H83C 0.9800
C84 O34 1.413(12)
C84 H84A 0.9800
C84 H84B 0.9800
C84 H84C 0.9800
C85 O35 1.439(11)
C85 H85A 0.9800
C85 H85B 0.9800
C85 H85C 0.9800
C86 O36 1.435(14)
C86 H86A 0.9800
C86 H86B 0.9800
C86 H86C 0.9800
C87 O37 1.418(11)
C87 H87A 0.9800
C87 H87B 0.9800
C87 H87C 0.9800
C93 O63 1.431(11)
C93 H93A 0.9800
C93 H93B 0.9800
C93 H93C 0.9800
C94 O64 1.446(9)
C94 H94A 0.9800
C94 H94B 0.9800
C94 H94C 0.9800
C95 O65 1.432(10)
C95 H95A 0.9800
C95 H95B 0.9800
C95 H95C 0.9800
C96 O66 1.47(4)
C96 H96A 0.9800
C96 H96B 0.9800
C96 H96C 0.9800
C96B O66B 1.42(3)
C96B H96D 0.9800
C96B H96E 0.9800
C96B H96F 0.9800
C97 O67 1.452(10)
C97 H97A 0.9800
C97 H97B 0.9800
C97 H97C 0.9800
C98 C99 1.467(11)
C98 N1 1.495(8)
C98 H98A 0.9900
C98 H98B 0.9900
C99 N2 1.340(10)
C99 C100 1.404(11)
C100 C101 1.401(13)
C100 H100 0.9500
C101 C102 1.372(14)
C101 H101 0.9500
C102 C103 1.345(13)
C102 H102 0.9500
C103 N2 1.342(10)
C103 H103 0.9500
C104 Cl4 1.742(12)
C104 Cl3 1.749(12)
C104 H10A 0.9900
C104 H10B 0.9900
C105 Cl6 1.724(11)
C105 Cl5 1.751(11)
C105 H10C 0.9900
C105 H10D 0.9900
N1 Pd1 2.147(5)
N2 Pd1 2.036(7)
Cl1 Pd1 2.2865(18)
Cl2 Pd1 2.2939(19)

loop_
_geom_torsion_atom_site_label_1
_geom_torsion_atom_site_label_2
_geom_torsion_atom_site_label_3
_geom_torsion_atom_site_label_4
_geom_torsion
O47 C11 C21 O21 57.1(11)
O51 C11 C21 O21 178.5(8)
O47 C11 C21 C31 -63.4(10)
O51 C11 C21 C31 58.0(10)
O52 C12 C22 O22 171.0(5)
O41 C12 C22 O22 51.0(8)
O52 C12 C22 C32 45.5(9)
O41 C12 C22 C32 -74.6(8)
O42 C13 C23 O23 54.8(10)
O53 C13 C23 O23 178.6(7)
O42 C13 C23 C33 -62.6(9)
O53 C13 C23 C33 61.2(9)
O54 C14 C24 O24 174.1(6)
O43 C14 C24 O24 51.1(8)
O54 C14 C24 C34 49.8(9)
O43 C14 C24 C34 -73.2(8)
O44 C15 C25 O25 59.2(9)
O55 C15 C25 O25 -178.9(6)
O44 C15 C25 C35 -63.2(8)
O55 C15 C25 C35 58.6(8)
O45 C16 C26 O26 51.1(12)
O56 C16 C26 O26 173.2(10)
O45 C16 C26 O26B 70.4(12)
O56 C16 C26 O26B -167.6(11)
O45 C16 C26 C36 -62.5(9)
O56 C16 C26 C36 59.6(10)
O46 C17 C27 O27 53.9(9)
O57 C17 C27 O27 179.1(6)
O46 C17 C27 C37 -69.0(9)
O57 C17 C27 C37 56.3(9)
O21 C21 C31 O31 65.8(10)
C11 C21 C31 O31 -171.3(7)
O21 C21 C31 C41 -176.8(7)
C11 C21 C31 C41 -53.9(10)
O22 C22 C32 O32 68.3(8)
C12 C22 C32 O32 -163.5(6)
O22 C22 C32 C42 -170.3(6)
C12 C22 C32 C42 -42.1(9)
O23 C23 C33 O33 65.8(10)
C13 C23 C33 O33 -173.2(8)
O23 C23 C33 C43 -176.4(8)
C13 C23 C33 C43 -55.3(10)
O24 C24 C34 O34 66.6(8)
C14 C24 C34 O34 -169.5(6)
O24 C24 C34 C44 -174.4(6)
C14 C24 C34 C44 -50.6(9)
O25 C25 C35 O35 57.3(8)
C15 C25 C35 O35 -177.1(6)
O25 C25 C35 C45 179.9(6)
C15 C25 C35 C45 -54.6(8)
O26 C26 C36 O36 59.6(12)
O26B C26 C36 O36 69.9(17)
C16 C26 C36 O36 -174.1(8)
O26 C26 C36 C46 177.6(11)
O26B C26 C36 C46 -172.1(15)
C16 C26 C36 C46 -56.1(10)
O27 C27 C37 O37 59.1(9)
C17 C27 C37 O37 -176.1(7)
O27 C27 C37 C47 178.9(7)
C17 C27 C37 C47 -56.3(9)
O31 C31 C41 O41 -65.6(8)
C21 C31 C41 O41 174.6(6)
O31 C31 C41 C51 170.9(7)
C21 C31 C41 C51 51.1(9)
O32 C32 C42 O42 -64.1(8)
C22 C32 C42 O42 176.3(6)
O32 C32 C42 C52 172.0(6)
C22 C32 C42 C52 52.5(8)
O33 C33 C43 O43 -69.9(9)
C23 C33 C43 O43 171.0(7)
O33 C33 C43 C53 169.3(7)
C23 C33 C43 C53 50.2(10)
O34 C34 C44 O44 -66.7(8)
C24 C34 C44 O44 174.8(6)
O34 C34 C44 C54 174.9(6)
C24 C34 C44 C54 56.4(9)
O35 C35 C45 O45 -67.1(7)
C25 C35 C45 O45 172.0(6)
O35 C35 C45 C55 172.6(6)
C25 C35 C45 C55 51.6(8)
O36 C36 C46 O46 -69.3(8)
C26 C36 C46 O46 173.5(7)
O36 C36 C46 C56 171.1(7)
C26 C36 C46 C56 53.8(10)
O37 C37 C47 O47 -61.1(8)
C27 C37 C47 O47 -180.0(6)
O37 C37 C47 C57 177.3(6)
C27 C37 C47 C57 58.4(9)
O41 C41 C51 O51 -168.1(6)
C31 C41 C51 O51 -51.8(9)
O41 C41 C51 C61 79.4(9)
C31 C41 C51 C61 -164.3(7)
O42 C42 C52 O52 174.2(6)
C32 C42 C52 O52 -66.3(7)
O42 C42 C52 C62 56.9(9)
C32 C42 C52 C62 176.4(6)
O43 C43 C53 O53 -171.7(6)
C33 C43 C53 O53 -50.9(9)
O43 C43 C53 C63 73.4(9)
C33 C43 C53 C63 -165.7(8)
O44 C44 C54 O54 -179.6(5)
C34 C44 C54 O54 -63.2(8)
O44 C44 C54 C64 62.9(9)
C34 C44 C54 C64 179.3(7)
O45 C45 C55 O55 -171.5(6)
C35 C45 C55 O55 -53.9(8)
O45 C45 C55 C65 67.7(9)
C35 C45 C55 C65 -174.7(7)
O46 C46 C56 O56 -170.8(6)
C36 C46 C56 O56 -52.6(9)
O46 C46 C56 C66 68.3(9)
C36 C46 C56 C66 -173.6(8)
O47 C47 C57 O57 179.2(6)
C37 C47 C57 O57 -61.0(8)
O47 C47 C57 C67 59.8(9)
C37 C47 C57 C67 179.6(7)
O51 C51 C61 N1 129.2(7)
C41 C51 C61 N1 -113.7(8)
O52 C52 C62 N1 77.2(7)
C42 C52 C62 N1 -166.4(6)
O53 C53 C63 O63 60.5(10)
C43 C53 C63 O63 178.1(8)
O54 C54 C64 O64 -69.2(8)
C44 C54 C64 O64 48.8(9)
O55 C55 C65 O65 -72.3(9)
C45 C55 C65 O65 50.9(10)
O56 C56 C66 O66 -75.3(16)
C46 C56 C66 O66 47.0(17)
O56 C56 C66 O66B -63.3(18)
C46 C56 C66 O66B 59.0(18)
O57 C57 C67 O67 -67.1(8)
C47 C57 C67 O67 53.2(9)
N1 C98 C99 N2 33.6(10)
N1 C98 C99 C100 -152.2(8)
N2 C99 C100 C101 2.3(13)
C98 C99 C100 C101 -171.6(8)
C99 C100 C101 C102 -1.8(15)
C100 C101 C102 C103 0.2(16)
C101 C102 C103 N2 1.2(16)
C99 C98 N1 C62 -157.6(6)
C99 C98 N1 C61 79.2(8)
C99 C98 N1 Pd1 -36.9(7)
C52 C62 N1 C98 -159.6(6)
C52 C62 N1 C61 -44.1(8)
C52 C62 N1 Pd1 90.1(6)
C51 C61 N1 C98 -155.8(6)
C51 C61 N1 C62 89.4(8)
C51 C61 N1 Pd1 -46.8(8)
C100 C99 N2 C103 -1.1(12)
C98 C99 N2 C103 173.2(7)
C100 C99 N2 Pd1 176.7(7)
C98 C99 N2 Pd1 -9.0(9)
C102 C103 N2 C99 -0.7(13)
C102 C103 N2 Pd1 -178.1(7)
C11 C21 O21 C71 94.6(12)
C31 C21 O21 C71 -144.1(11)
C32 C22 O22 C72 -166.3(7)
C12 C22 O22 C72 65.1(9)
C13 C23 O23 C73 73.1(12)
C33 C23 O23 C73 -166.7(10)
C34 C24 O24 C74 -114.8(10)
C14 C24 O24 C74 119.4(10)
C15 C25 O25 C75 66.3(9)
C35 C25 O25 C75 -170.8(7)
O26B C26 O26 C76 43(3)
C36 C26 O26 C76 -155.0(16)
C16 C26 O26 C76 85.8(19)
O26 C26 O26B C76B -69(5)
C36 C26 O26B C76B -91(3)
C16 C26 O26B C76B 148(3)
C17 C27 O27 C77 79.4(10)
C37 C27 O27 C77 -156.9(8)
C21 C31 O31 C81 -107.4(11)
C41 C31 O31 C81 131.6(9)
C22 C32 O32 C82 -131.4(7)
C42 C32 O32 C82 106.6(8)
C43 C33 O33 C83 137.7(9)
C23 C33 O33 C83 -103.5(10)
C24 C34 O34 C84 -122.0(8)
C44 C34 O34 C84 117.9(8)
C45 C35 O35 C85 118.6(7)
C25 C35 O35 C85 -119.5(7)
C26 C36 O36 C86 -111.7(10)
C46 C36 O36 C86 130.7(9)
C47 C37 O37 C87 103.2(8)
C27 C37 O37 C87 -138.5(8)
O52 C12 O41 C41 67.5(8)
C22 C12 O41 C41 -172.5(6)
C31 C41 O41 C12 142.1(6)
C51 C41 O41 C12 -97.0(7)
O53 C13 O42 C42 98.6(8)
C23 C13 O42 C42 -140.7(7)
C52 C42 O42 C13 -101.5(8)
C32 C42 O42 C13 139.1(7)
O54 C14 O43 C43 88.8(7)
C24 C14 O43 C43 -148.6(6)
C33 C43 O43 C14 112.7(7)
C53 C43 O43 C14 -124.2(7)
O55 C15 O44 C44 106.2(8)
C25 C15 O44 C44 -134.1(7)
C34 C44 O44 C15 141.0(6)
C54 C44 O44 C15 -102.9(7)
O56 C16 O45 C45 98.8(9)
C26 C16 O45 C45 -140.9(7)
C35 C45 O45 C16 132.4(7)
C55 C45 O45 C16 -107.7(8)
O57 C17 O46 C46 95.8(8)
C27 C17 O46 C46 -140.5(7)
C36 C46 O46 C17 129.2(8)
C56 C46 O46 C17 -108.9(8)
O51 C11 O47 C47 120.2(7)
C21 C11 O47 C47 -119.3(8)
C37 C47 O47 C11 146.1(7)
C57 C47 O47 C11 -94.2(8)
O47 C11 O51 C51 58.2(9)
C21 C11 O51 C51 -64.3(9)
C41 C51 O51 C11 60.5(8)
C61 C51 O51 C11 -174.5(6)
O41 C12 O52 C52 57.1(8)
C22 C12 O52 C52 -62.7(7)
C62 C52 O52 C12 -159.8(6)
C42 C52 O52 C12 74.7(7)
O42 C13 O53 C53 58.6(9)
C23 C13 O53 C53 -64.8(9)
C63 C53 O53 C13 178.5(7)
C43 C53 O53 C13 59.5(9)
O43 C14 O54 C54 64.7(7)
C24 C14 O54 C54 -58.3(8)
C64 C54 O54 C14 -172.0(6)
C44 C54 O54 C14 66.7(7)
O44 C15 O55 C55 56.2(9)
C25 C15 O55 C55 -63.3(8)
C65 C55 O55 C15 -173.3(6)
C45 C55 O55 C15 61.2(8)
O45 C16 O56 C56 59.4(10)
C26 C16 O56 C56 -60.7(10)
C66 C56 O56 C16 -177.2(8)
C46 C56 O56 C16 57.2(10)
O46 C17 O57 C57 63.7(8)
C27 C17 O57 C57 -59.9(8)
C67 C57 O57 C17 -173.3(6)
C47 C57 O57 C17 62.3(8)
C53 C63 O63 C93 174.9(10)
C54 C64 O64 C94 -178.9(7)
C55 C65 O65 C95 -176.5(9)
O66B C66 O66 C96 21(10)
C56 C66 O66 C96 80(3)
O66 C66 O66B C96B -94(12)
C56 C66 O66B C96B 142(3)
C57 C67 O67 C97 -178.0(7)

loop_
_platon_squeeze_void_nr
_platon_squeeze_void_average_x
_platon_squeeze_void_average_y
_platon_squeeze_void_average_z
_platon_squeeze_void_volume
_platon_squeeze_void_count_electrons
1 0.000 0.000 -0.175 234.0 62.7
2 0.000 0.500 0.195 78.2 3.6
3 0.056 0.576 0.433 7.1 0.1
4 0.500 1.000 0.805 78.2 4.1
5 0.500 0.500 0.175 234.2 62.5
6 0.444 0.076 0.567 7.1 0.2
7 0.556 0.924 0.567 7.1 0.2
8 0.944 0.424 0.433 7.1 0.2
